data_4504536
loop_
_publ_author_name
'Cho, Bo-Yeun'
'Min, Dongwon'
'Lee, Soon W.'

_publ_section_title
;
 A Long 3,3&#x2018;-Bipyridine-Type Linking Ligand and Its Coordination
 Polymers:&#x2009; [ZnL(NO3)2], [CoL1.5(NO3)2], and [CoL2(NO3)2]&#x00B7;X
 (L = py-CHN&#x2212;(CH3)C6H3&#x2212;C6H3(CH3)&#x2212;NCH-py); X =
 Benzene, Toluene)
;
_journal_issue 1
_journal_name_full 'Crystal Growth &amp; Design'
_journal_page_first 342
_journal_paper_doi 10.1021/cg0502845
_journal_volume 6
_journal_year 2006
_chemical_formula_sum 'C39 H33 Co N8 O6'
_chemical_formula_weight 768.66
_chemical_name_systematic
; 
 ? 
;
_space_group_IT_number 15
_symmetry_cell_setting monoclinic
_symmetry_space_group_name_Hall '-C 2yc'
_symmetry_space_group_name_H-M 'C 1 2/c 1'
_atom_sites_solution_hydrogens geom
_atom_sites_solution_primary direct
_atom_sites_solution_secondary difmap
_audit_creation_method SHELXL-97
_cell_angle_alpha 90.00
_cell_angle_beta 123.124(8)
_cell_angle_gamma 90.00
_cell_formula_units_Z 8
_cell_length_a 27.965(3)
_cell_length_b 19.221(2)
_cell_length_c 16.016(2)
_cell_measurement_reflns_used 38
_cell_measurement_temperature 293(2)
_cell_measurement_theta_max 18.54
_cell_measurement_theta_min 2.13
_cell_volume 7209.8(16)
_computing_cell_refinement 'Siemens XSCANS'
_computing_data_collection 'Siemens XSCANS'
_computing_data_reduction 'Siemens SHELXTL'
_computing_molecular_graphics 'Siemens SHELXTL'
_computing_publication_material 'Siemens SHELXTL'
_computing_structure_refinement 'SHELXL-97 (Sheldrick, 1997)'
_computing_structure_solution 'SHELXS-97 (Sheldrick, 1990)'
_diffrn_ambient_temperature 293(2)
_diffrn_measured_fraction_theta_full 0.986
_diffrn_measured_fraction_theta_max 0.986
_diffrn_measurement_device 'Siemens P4'
_diffrn_measurement_method '\w scans'
_diffrn_radiation_monochromator graphite
_diffrn_radiation_source 'sealed tube'
_diffrn_radiation_type MoK\a
_diffrn_radiation_wavelength 0.71073
_diffrn_reflns_av_R_equivalents 0.0319
_diffrn_reflns_av_sigmaI/netI 0.0555
_diffrn_reflns_limit_h_max 33
_diffrn_reflns_limit_h_min 0
_diffrn_reflns_limit_k_max 0
_diffrn_reflns_limit_k_min -22
_diffrn_reflns_limit_l_max 15
_diffrn_reflns_limit_l_min -19
_diffrn_reflns_number 6405
_diffrn_reflns_theta_full 25.00
_diffrn_reflns_theta_max 25.00
_diffrn_reflns_theta_min 2.12
_diffrn_standards_interval_count 97
_diffrn_standards_number 3
_exptl_absorpt_coefficient_mu 0.536
_exptl_absorpt_correction_T_max 0.9013
_exptl_absorpt_correction_T_min 0.6599
_exptl_absorpt_correction_type empirical
_exptl_crystal_colour 'RED               '
_exptl_crystal_density_diffrn 1.416
_exptl_crystal_density_method 'not measured'
_exptl_crystal_description 'BLOCK             '
_exptl_crystal_F_000 3184
_exptl_crystal_size_max 0.38
_exptl_crystal_size_mid 0.36
_exptl_crystal_size_min 0.20
_refine_diff_density_max 0.327
_refine_diff_density_min -0.259
_refine_diff_density_rms 0.052
_refine_ls_extinction_method none
_refine_ls_goodness_of_fit_ref 1.022
_refine_ls_hydrogen_treatment mixed
_refine_ls_matrix_type full
_refine_ls_number_parameters 487
_refine_ls_number_reflns 6272
_refine_ls_number_restraints 0
_refine_ls_restrained_S_all 1.022
_refine_ls_R_factor_all 0.0863
_refine_ls_R_factor_gt 0.0489
_refine_ls_shift/su_max 0.001
_refine_ls_shift/su_mean 0.000
_refine_ls_structure_factor_coef Fsqd
_refine_ls_weighting_details 'calc w=1/[\s^2^(Fo^2^)+(0.0531P)^2^+7.4923P] where P=(Fo^2^+2Fc^2^)/3'
_refine_ls_weighting_scheme calc
_refine_ls_wR_factor_gt 0.1100
_refine_ls_wR_factor_ref 0.1289
_reflns_number_gt 4244
_reflns_number_total 6272
_reflns_threshold_expression >2sigma(I)
_cod_data_source_file cg0502845si20050621_104715.cif
_cod_data_source_block col1
_cod_depositor_comments
;
The following automatic conversions were performed:

'_symmetry_cell_setting' value 'Monoclinic' changed to 'monoclinic'
according to /home/saulius/struct/CIF-dictionaries/cif_core.dic
dictionary named 'cif_core.dic' version 2.4.1 from 2010-06-29.

Automatic conversion script
Id: cif_fix_values 1715 2011-07-08 13:25:40Z adriana 
;
_cod_original_cell_volume 7210.0(15)
_cod_original_sg_symbol_H-M 'C2/c  '
_cod_database_code 4504536

loop_
_symmetry_equiv_pos_as_xyz
'x, y, z'
'-x, y, -z+1/2'
'x+1/2, y+1/2, z'
'-x+1/2, y+1/2, -z+1/2'
'-x, -y, -z'
'x, -y, z-1/2'
'-x+1/2, -y+1/2, -z'
'x+1/2, -y+1/2, z-1/2'

loop_
_atom_site_label
_atom_site_type_symbol
_atom_site_fract_x
_atom_site_fract_y
_atom_site_fract_z
_atom_site_U_iso_or_equiv
_atom_site_adp_type
_atom_site_occupancy
_atom_site_symmetry_multiplicity
_atom_site_calc_flag
_atom_site_refinement_flags
Co1 Co 0.642433(19) 0.36908(3) 0.83762(3) 0.04284(15) Uani 1 1 d .
O1 O 0.61089(12) 0.44207(16) 0.71664(19) 0.0681(8) Uani 1 1 d .
O2 O 0.54833(11) 0.38665(16) 0.72646(19) 0.0676(8) Uani 1 1 d .
O3 O 0.52126(13) 0.45685(19) 0.6024(2) 0.0959(11) Uani 1 1 d .
O4 O 0.72494(14) 0.39745(17) 0.8347(2) 0.0881(10) Uani 1 1 d .
O5 O 0.73168(11) 0.34169(14) 0.95399(18) 0.0575(7) Uani 1 1 d .
O6 O 0.80835(12) 0.37006(18) 0.9614(2) 0.0869(10) Uani 1 1 d .
N1 N 0.55859(14) 0.42965(19) 0.6793(2) 0.0606(9) Uani 1 1 d .
N2 N 0.75708(13) 0.36956(16) 0.9173(2) 0.0518(7) Uani 1 1 d .
N3 N 0.61746(11) 0.30482(16) 0.91616(18) 0.0463(7) Uani 1 1 d .
N4 N 0.70863(12) 0.29860(16) 1.22724(19) 0.0509(8) Uani 1 1 d .
N5 N 0.51376(13) 0.25280(17) 0.4448(2) 0.0540(8) Uani 1 1 d .
N6 N 0.63625(12) 0.27956(15) 0.75071(18) 0.0451(7) Uani 1 1 d .
C1 C 0.64733(14) 0.30130(19) 1.0155(2) 0.0447(8) Uani 1 1 d .
H1 H 0.6793 0.3296 1.0515 0.054 Uiso 1 1 calc R
C2 C 0.57087(15) 0.2643(2) 0.8660(2) 0.0557(10) Uani 1 1 d .
H2 H 0.5492 0.2663 0.7967 0.067 Uiso 1 1 calc R
C3 C 0.55376(15) 0.2203(2) 0.9116(3) 0.0565(10) Uani 1 1 d .
H3 H 0.5211 0.1934 0.8740 0.068 Uiso 1 1 calc R
C4 C 0.58556(15) 0.2164(2) 1.0140(2) 0.0528(9) Uani 1 1 d .
H4 H 0.5749 0.1861 1.0464 0.063 Uiso 1 1 calc R
C5 C 0.63344(14) 0.25784(19) 1.0682(2) 0.0442(8) Uani 1 1 d .
C6 C 0.66969(15) 0.2546(2) 1.1772(2) 0.0494(9) Uani 1 1 d .
H6 H 0.6638 0.2193 1.2104 0.059 Uiso 1 1 calc R
N7 N 0.65003(11) 0.45399(16) 0.93346(19) 0.0481(7) Uani 1 1 d .
C7 C 0.74664(15) 0.2893(2) 1.3313(2) 0.0478(9) Uani 1 1 d .
N8 N 0.80846(12) 0.50862(16) 1.18214(19) 0.0479(7) Uani 1 1 d .
C8 C 0.77355(17) 0.2265(2) 1.3701(2) 0.0577(10) Uani 1 1 d .
H8 H 0.7631 0.1882 1.3281 0.069 Uiso 1 1 calc R
C9 C 0.81567(16) 0.2191(2) 1.4698(2) 0.0563(10) Uani 1 1 d .
H9 H 0.8337 0.1764 1.4937 0.068 Uiso 1 1 calc R
C10 C 0.83158(15) 0.27545(19) 1.5353(2) 0.0476(9) Uani 1 1 d .
C11 C 0.80312(15) 0.3375(2) 1.4947(2) 0.0532(9) Uani 1 1 d .
H11 H 0.8122 0.3752 1.5373 0.064 Uiso 1 1 calc R
C12 C 0.76176(16) 0.3469(2) 1.3941(2) 0.0519(9) Uani 1 1 d .
C13 C 0.7342(2) 0.4164(2) 1.3535(3) 0.0827(15) Uani 1 1 d .
H13A H 0.7068 0.4126 1.2830 0.124 Uiso 1 1 calc R
H13B H 0.7628 0.4499 1.3660 0.124 Uiso 1 1 calc R
H13C H 0.7152 0.4311 1.3855 0.124 Uiso 1 1 calc R
C14 C 0.37927(15) 0.2307(2) 0.1421(2) 0.0479(9) Uani 1 1 d .
C15 C 0.40727(17) 0.1731(2) 0.1991(2) 0.0589(10) Uani 1 1 d .
H15 H 0.3962 0.1291 0.1709 0.071 Uiso 1 1 calc R
C16 C 0.45154(16) 0.1798(2) 0.2976(2) 0.0586(10) Uani 1 1 d .
H16 H 0.4692 0.1399 0.3346 0.070 Uiso 1 1 calc R
C17 C 0.47035(15) 0.2436(2) 0.3426(2) 0.0487(9) Uani 1 1 d .
C18 C 0.44199(18) 0.3026(2) 0.2871(3) 0.0670(12) Uani 1 1 d .
C19 C 0.39732(18) 0.2943(2) 0.1886(3) 0.0667(12) Uani 1 1 d .
H19 H 0.3785 0.3340 0.1519 0.080 Uiso 1 1 calc R
C20 C 0.4597(3) 0.3742(2) 0.3339(4) 0.132(3) Uani 1 1 d .
H20A H 0.4910 0.3700 0.4021 0.198 Uiso 1 1 calc R
H20B H 0.4281 0.3961 0.3314 0.198 Uiso 1 1 calc R
H20C H 0.4711 0.4020 0.2979 0.198 Uiso 1 1 calc R
C21 C 0.55232(15) 0.2080(2) 0.4918(2) 0.0531(9) Uani 1 1 d .
H21 H 0.5540 0.1703 0.4571 0.064 Uiso 1 1 calc R
C22 C 0.59475(14) 0.21325(19) 0.5993(2) 0.0448(8) Uani 1 1 d .
C23 C 0.63083(16) 0.1586(2) 0.6516(3) 0.0543(9) Uani 1 1 d .
H23 H 0.6294 0.1180 0.6188 0.065 Uiso 1 1 calc R
C24 C 0.66922(16) 0.1648(2) 0.7534(3) 0.0570(10) Uani 1 1 d .
H24 H 0.6939 0.1284 0.7898 0.068 Uiso 1 1 calc R
C25 C 0.67036(15) 0.2249(2) 0.7994(2) 0.0497(9) Uani 1 1 d .
H25 H 0.6960 0.2283 0.8680 0.060 Uiso 1 1 calc R
C26 C 0.59962(14) 0.2729(2) 0.6528(2) 0.0474(9) Uani 1 1 d .
H26 H 0.5758 0.3103 0.6179 0.057 Uiso 1 1 calc R
C27 C 0.70069(14) 0.47566(18) 1.0103(2) 0.0463(8) Uani 1 1 d .
H27 H 0.7333 0.4619 1.0126 0.056 Uiso 1 1 calc R
C28 C 0.60359(15) 0.4756(2) 0.9299(3) 0.0600(10) Uani 1 1 d .
H28 H 0.5680 0.4615 0.8767 0.072 Uiso 1 1 calc R
C29 C 0.60621(16) 0.5179(2) 1.0019(3) 0.0707(12) Uani 1 1 d .
H29 H 0.5729 0.5323 0.9966 0.085 Uiso 1 1 calc R
C30 C 0.65867(15) 0.5386(2) 1.0816(3) 0.0598(10) Uani 1 1 d .
H30 H 0.6612 0.5665 1.1312 0.072 Uiso 1 1 calc R
C31 C 0.70756(14) 0.51759(18) 1.0872(2) 0.0437(8) Uani 1 1 d .
C32 C 0.76440(14) 0.53188(19) 1.1741(2) 0.0494(9) Uani 1 1 d .
H32 H 0.7680 0.5592 1.2253 0.059 Uiso 1 1 calc R
C33 C 0.86316(13) 0.51271(18) 1.2733(2) 0.0430(8) Uani 1 1 d .
C34 C 0.87172(15) 0.5349(2) 1.3633(2) 0.0530(9) Uani 1 1 d .
H34 H 0.8412 0.5530 1.3643 0.064 Uiso 1 1 calc R
C35 C 0.92436(14) 0.53044(19) 1.4503(2) 0.0498(9) Uani 1 1 d .
H35 H 0.9288 0.5457 1.5093 0.060 Uiso 1 1 calc R
C36 C 0.97143(13) 0.50365(18) 1.4526(2) 0.0425(8) Uani 1 1 d .
C37 C 0.96199(14) 0.4832(2) 1.3616(2) 0.0531(10) Uani 1 1 d .
H37 H 0.9927 0.4658 1.3606 0.064 Uiso 1 1 calc R
C38 C 0.90939(14) 0.4873(2) 1.2723(2) 0.0489(9) Uani 1 1 d .
C39 C 0.90193(17) 0.4629(3) 1.1762(3) 0.0783(14) Uani 1 1 d .
H39A H 0.8630 0.4695 1.1222 0.117 Uiso 1 1 calc R
H39B H 0.9115 0.4144 1.1816 0.117 Uiso 1 1 calc R
H39C H 0.9266 0.4891 1.1637 0.117 Uiso 1 1 calc R

loop_
_atom_site_aniso_label
_atom_site_aniso_U_11
_atom_site_aniso_U_22
_atom_site_aniso_U_33
_atom_site_aniso_U_23
_atom_site_aniso_U_13
_atom_site_aniso_U_12
Co1 0.0365(3) 0.0595(3) 0.0243(2) 0.0017(2) 0.01132(18) -0.0014(2)
O1 0.0552(17) 0.090(2) 0.0551(16) 0.0165(15) 0.0278(14) 0.0084(16)
O2 0.0570(16) 0.100(2) 0.0454(14) 0.0071(15) 0.0279(13) 0.0031(16)
O3 0.071(2) 0.126(3) 0.0628(19) 0.0401(19) 0.0182(17) 0.042(2)
O4 0.087(2) 0.090(2) 0.0587(18) 0.0210(17) 0.0216(17) -0.0092(19)
O5 0.0520(15) 0.0695(17) 0.0535(14) -0.0092(13) 0.0304(13) -0.0138(13)
O6 0.0380(16) 0.111(3) 0.104(2) 0.000(2) 0.0341(16) 0.0020(17)
N1 0.054(2) 0.081(3) 0.0391(17) 0.0095(17) 0.0204(16) 0.0206(18)
N2 0.0424(18) 0.058(2) 0.0496(17) -0.0031(16) 0.0216(15) -0.0020(16)
N3 0.0386(16) 0.066(2) 0.0255(13) -0.0002(13) 0.0120(12) -0.0108(15)
N4 0.0506(18) 0.066(2) 0.0270(14) 0.0021(14) 0.0151(13) -0.0042(16)
N5 0.0523(19) 0.068(2) 0.0303(14) -0.0102(14) 0.0152(14) -0.0087(17)
N6 0.0424(16) 0.0542(19) 0.0274(13) -0.0001(13) 0.0117(12) -0.0018(14)
C1 0.0377(18) 0.061(2) 0.0270(16) -0.0011(15) 0.0120(14) -0.0063(17)
C2 0.044(2) 0.079(3) 0.0293(17) -0.0023(17) 0.0107(16) -0.011(2)
C3 0.043(2) 0.074(3) 0.045(2) -0.0037(19) 0.0195(17) -0.015(2)
C4 0.049(2) 0.066(3) 0.045(2) 0.0036(18) 0.0271(18) -0.0059(19)
C5 0.0398(19) 0.057(2) 0.0324(16) 0.0007(15) 0.0174(15) 0.0012(17)
C6 0.050(2) 0.063(2) 0.0325(17) 0.0068(17) 0.0204(17) -0.0015(19)
N7 0.0370(16) 0.066(2) 0.0341(14) -0.0032(14) 0.0150(13) -0.0001(15)
C7 0.047(2) 0.060(2) 0.0292(16) 0.0050(16) 0.0158(15) -0.0015(18)
N8 0.0392(16) 0.062(2) 0.0389(15) -0.0096(14) 0.0188(13) -0.0021(15)
C8 0.068(3) 0.056(2) 0.0329(18) -0.0024(17) 0.0168(18) -0.007(2)
C9 0.063(2) 0.051(2) 0.0384(19) 0.0032(17) 0.0171(18) 0.0027(19)
C10 0.049(2) 0.057(2) 0.0297(16) 0.0044(16) 0.0171(16) 0.0008(18)
C11 0.055(2) 0.059(2) 0.0355(18) -0.0034(17) 0.0183(17) 0.001(2)
C12 0.052(2) 0.063(2) 0.0318(17) 0.0028(16) 0.0166(16) 0.0052(19)
C13 0.092(3) 0.070(3) 0.049(2) 0.004(2) 0.014(2) 0.021(3)
C14 0.048(2) 0.062(2) 0.0287(16) -0.0053(16) 0.0171(16) -0.0048(18)
C15 0.070(3) 0.056(3) 0.0322(18) -0.0053(17) 0.0165(18) -0.006(2)
C16 0.061(2) 0.057(3) 0.0360(18) -0.0014(17) 0.0127(18) 0.000(2)
C17 0.045(2) 0.064(3) 0.0289(16) -0.0047(16) 0.0152(16) -0.0030(19)
C18 0.070(3) 0.064(3) 0.042(2) -0.0114(19) 0.014(2) -0.006(2)
C19 0.070(3) 0.060(3) 0.0370(19) 0.0009(18) 0.0086(19) 0.003(2)
C20 0.152(6) 0.062(3) 0.070(3) -0.018(3) -0.012(3) -0.003(3)
C21 0.050(2) 0.067(3) 0.0355(18) -0.0123(18) 0.0190(17) -0.005(2)
C22 0.0409(19) 0.056(2) 0.0323(16) -0.0047(16) 0.0170(15) -0.0055(17)
C23 0.053(2) 0.052(2) 0.045(2) -0.0070(17) 0.0188(18) -0.0001(19)
C24 0.050(2) 0.053(2) 0.049(2) 0.0004(19) 0.0142(18) 0.0022(19)
C25 0.044(2) 0.059(2) 0.0334(17) 0.0019(17) 0.0128(16) -0.0052(18)
C26 0.045(2) 0.059(2) 0.0294(16) -0.0004(16) 0.0148(15) 0.0022(18)
C27 0.0366(18) 0.057(2) 0.0410(18) -0.0030(16) 0.0187(16) -0.0001(17)
C28 0.0347(19) 0.086(3) 0.047(2) -0.006(2) 0.0148(17) 0.002(2)
C29 0.043(2) 0.100(4) 0.062(2) -0.018(2) 0.024(2) 0.010(2)
C30 0.045(2) 0.079(3) 0.053(2) -0.015(2) 0.0246(19) 0.007(2)
C31 0.0381(18) 0.051(2) 0.0396(17) -0.0017(15) 0.0196(15) 0.0028(16)
C32 0.043(2) 0.057(2) 0.0404(18) -0.0117(16) 0.0177(16) -0.0030(18)
C33 0.0344(17) 0.049(2) 0.0380(17) -0.0052(15) 0.0147(15) -0.0062(16)
C34 0.042(2) 0.071(3) 0.0433(19) -0.0107(18) 0.0218(17) 0.0093(19)
C35 0.0435(19) 0.064(2) 0.0370(17) -0.0147(17) 0.0191(16) -0.0007(18)
C36 0.0378(18) 0.050(2) 0.0378(17) -0.0097(15) 0.0197(15) -0.0062(16)
C37 0.0332(18) 0.082(3) 0.0443(19) -0.0171(19) 0.0214(16) -0.0036(18)
C38 0.0392(19) 0.068(3) 0.0407(18) -0.0134(17) 0.0228(16) -0.0094(18)
C39 0.049(2) 0.140(4) 0.044(2) -0.024(2) 0.0250(19) 0.007(3)

loop_
_atom_type_symbol
_atom_type_description
_atom_type_scat_dispersion_real
_atom_type_scat_dispersion_imag
_atom_type_scat_source
C C 0.0033 0.0016 'International Tables Vol C Tables 4.2.6.8 and 6.1.1.4'
H H 0.0000 0.0000 'International Tables Vol C Tables 4.2.6.8 and 6.1.1.4'
N N 0.0061 0.0033 'International Tables Vol C Tables 4.2.6.8 and 6.1.1.4'
O O 0.0106 0.0060 'International Tables Vol C Tables 4.2.6.8 and 6.1.1.4'
Co Co 0.3494 0.9721 'International Tables Vol C Tables 4.2.6.8 and 6.1.1.4'

loop_
_geom_angle_atom_site_label_1
_geom_angle_atom_site_label_2
_geom_angle_atom_site_label_3
_geom_angle
_geom_angle_site_symmetry_3
N3 Co1 O1 143.38(11) .
N3 Co1 N6 88.98(11) .
O1 Co1 N6 95.17(11) .
N3 Co1 N7 87.44(11) .
O1 Co1 N7 88.86(11) .
N6 Co1 N7 175.93(10) .
N3 Co1 O5 86.99(10) .
O1 Co1 O5 129.20(10) .
N6 Co1 O5 90.55(10) .
N7 Co1 O5 87.35(10) .
N3 Co1 O2 86.31(10) .
O1 Co1 O2 57.62(10) .
N6 Co1 O2 87.86(10) .
N7 Co1 O2 93.82(10) .
O5 Co1 O2 173.14(10) .
N3 Co1 O4 140.52(10) .
O1 Co1 O4 76.07(10) .
N6 Co1 O4 84.70(11) .
N7 Co1 O4 96.87(11) .
O5 Co1 O4 54.25(9) .
O2 Co1 O4 132.14(10) .
N1 O1 Co1 95.9(2) .
N1 O2 Co1 91.3(2) .
N2 O4 Co1 91.4(2) .
N2 O5 Co1 99.8(2) .
O3 N1 O2 122.8(4) .
O3 N1 O1 122.0(4) .
O2 N1 O1 115.2(3) .
O6 N2 O4 123.9(4) .
O6 N2 O5 121.6(3) .
O4 N2 O5 114.5(3) .
C1 N3 C2 117.0(3) .
C1 N3 Co1 122.6(2) .
C2 N3 Co1 120.3(2) .
C6 N4 C7 119.7(3) .
C21 N5 C17 121.2(3) .
C26 N6 C25 116.9(3) .
C26 N6 Co1 125.2(2) .
C25 N6 Co1 117.8(2) .
N3 C1 C5 123.8(3) .
N3 C2 C3 123.2(3) .
C2 C3 C4 119.0(3) .
C3 C4 C5 119.4(3) .
C4 C5 C1 117.6(3) .
C4 C5 C6 121.8(3) .
C1 C5 C6 120.6(3) .
N4 C6 C5 121.6(3) .
C28 N7 C27 117.3(3) .
C28 N7 Co1 119.2(2) .
C27 N7 Co1 122.0(2) .
C8 C7 C12 119.6(3) .
C8 C7 N4 121.0(3) .
C12 C7 N4 119.0(3) .
C32 N8 C33 122.1(3) .
C7 C8 C9 121.5(4) .
C8 C9 C10 120.6(4) .
C11 C10 C9 116.7(3) .
C11 C10 C14 122.1(3) 8_557
C9 C10 C14 121.2(3) 8_557
C10 C11 C12 123.9(3) .
C11 C12 C7 117.6(3) .
C11 C12 C13 121.6(3) .
C7 C12 C13 120.7(3) .
C15 C14 C19 116.7(3) .
C15 C14 C10 121.7(3) 8_454
C19 C14 C10 121.6(3) 8_454
C14 C15 C16 121.0(4) .
C17 C16 C15 122.0(4) .
C16 C17 C18 118.1(3) .
C16 C17 N5 123.9(3) .
C18 C17 N5 117.7(3) .
C19 C18 C17 118.6(4) .
C19 C18 C20 121.0(4) .
C17 C18 C20 120.4(4) .
C14 C19 C18 123.6(4) .
N5 C21 C22 122.3(3) .
C23 C22 C26 117.4(3) .
C23 C22 C21 121.0(3) .
C26 C22 C21 121.5(3) .
C22 C23 C24 119.4(4) .
C25 C24 C23 119.0(4) .
N6 C25 C24 123.3(3) .
N6 C26 C22 123.9(3) .
N7 C27 C31 123.9(3) .
N7 C28 C29 122.8(3) .
C30 C29 C28 119.2(4) .
C29 C30 C31 119.5(3) .
C30 C31 C27 117.2(3) .
C30 C31 C32 122.2(3) .
C27 C31 C32 120.3(3) .
N8 C32 C31 122.0(3) .
C38 C33 C34 119.0(3) .
C38 C33 N8 116.9(3) .
C34 C33 N8 123.9(3) .
C35 C34 C33 121.0(3) .
C34 C35 C36 121.6(3) .
C37 C36 C35 116.2(3) .
C37 C36 C36 121.7(4) 5_768
C35 C36 C36 122.2(3) 5_768
C38 C37 C36 123.7(3) .
C37 C38 C33 118.5(3) .
C37 C38 C39 120.8(3) .
C33 C38 C39 120.6(3) .

loop_
_geom_bond_atom_site_label_1
_geom_bond_atom_site_label_2
_geom_bond_distance
_geom_bond_site_symmetry_2
Co1 N3 2.134(3) .
Co1 O1 2.152(3) .
Co1 N6 2.160(3) .
Co1 N7 2.170(3) .
Co1 O5 2.213(3) .
Co1 O2 2.256(3) .
Co1 O4 2.396(3) .
O1 N1 1.264(4) .
O2 N1 1.254(4) .
O3 N1 1.214(4) .
O4 N2 1.244(4) .
O5 N2 1.262(4) .
O6 N2 1.203(4) .
N3 C1 1.335(4) .
N3 C2 1.344(4) .
N4 C6 1.260(4) .
N4 C7 1.416(4) .
N5 C21 1.258(5) .
N5 C17 1.419(4) .
N6 C26 1.330(4) .
N6 C25 1.345(4) .
C1 C5 1.385(5) .
C2 C3 1.364(5) .
C3 C4 1.376(5) .
C4 C5 1.382(5) .
C5 C6 1.465(4) .
N7 C28 1.335(4) .
N7 C27 1.338(4) .
C7 C8 1.378(5) .
C7 C12 1.398(5) .
N8 C32 1.250(4) .
N8 C33 1.427(4) .
C8 C9 1.378(5) .
C9 C10 1.400(5) .
C10 C11 1.383(5) .
C10 C14 1.493(4) 8_557
C11 C12 1.389(4) .
C12 C13 1.501(5) .
C14 C15 1.374(5) .
C14 C19 1.377(5) .
C14 C10 1.492(4) 8_454
C15 C16 1.379(5) .
C16 C17 1.373(5) .
C17 C18 1.392(5) .
C18 C19 1.385(5) .
C18 C20 1.516(6) .
C21 C22 1.467(4) .
C22 C23 1.377(5) .
C22 C26 1.392(5) .
C23 C24 1.382(5) .
C24 C25 1.362(5) .
C27 C31 1.395(4) .
C28 C29 1.380(5) .
C29 C30 1.376(5) .
C30 C31 1.380(5) .
C31 C32 1.456(4) .
C33 C38 1.390(5) .
C33 C34 1.392(4) .
C34 C35 1.369(5) .
C35 C36 1.395(5) .
C36 C37 1.388(4) .
C36 C36 1.492(6) 5_768
C37 C38 1.385(5) .
C38 C39 1.511(4) .
